data_7717882
loop_
_publ_author_name
'Cheng, Xiedong'
'Li, Feifan'
'Huang, Qingqing'
'Pereira, Laura C. J.'
'Cui, Rui'
'Li, Yaping'
'L&#xfc;, Minfeng'

_publ_section_title
;
 Synthesis, structures, and magnetic properties of alkali metal
 manganese(III) fluorophosphates containing low-dimensional <i>S</i> = 2
 spin structures.
;
_journal_name_full 'Dalton transactions (Cambridge, England : 2003)'
_journal_paper_doi 10.1039/d4dt02768j
_journal_year 2025
_chemical_formula_sum 'F4 Mn2 O7 P2 Rb2'
_chemical_formula_weight 530.7
_space_group_IT_number 14
_space_group_name_Hall '-P 2yn'
_space_group_name_H-M_alt 'P 1 21/n 1'
_symmetry_cell_setting monoclinic
_symmetry_Int_Tables_number 14
_symmetry_space_group_name_Hall '-P 2yn'
_symmetry_space_group_name_H-M 'P 1 21/n 1'
_audit_update_record
;
2024-09-21 deposited with the CCDC.	2025-01-14 downloaded from the CCDC.
;
_cell_angle_alpha 90
_cell_angle_beta 91.609(3)
_cell_angle_gamma 90
_cell_formula_units_Z 4
_cell_length_a 6.1966(3)
_cell_length_b 9.8711(4)
_cell_length_c 16.0798(7)
_cell_measurement_reflns_used 4324
_cell_measurement_temperature 293
_cell_measurement_theta_max 28.215
_cell_measurement_theta_min 3.269
_cell_volume 983.17(8)
_diffrn_ambient_temperature 293
_diffrn_measured_fraction_theta_full 0.98
_diffrn_measured_fraction_theta_max 0.98
_diffrn_measurement_device CCD
_diffrn_measurement_device_type 'Bruker Smart APEX II'
_diffrn_radiation_monochromator graphite
_diffrn_radiation_probe x-ray
_diffrn_radiation_source 'X-ray tube'
_diffrn_radiation_type 'Mo K\a'
_diffrn_radiation_wavelength 0.71073
_diffrn_reflns_av_R_equivalents 0.0402
_diffrn_reflns_av_unetI/netI 0.0263
_diffrn_reflns_limit_h_max 7
_diffrn_reflns_limit_h_min -8
_diffrn_reflns_limit_k_max 13
_diffrn_reflns_limit_k_min -13
_diffrn_reflns_limit_l_max 21
_diffrn_reflns_limit_l_min -21
_diffrn_reflns_number 15307
_diffrn_reflns_theta_full 28.47
_diffrn_reflns_theta_max 28.47
_diffrn_reflns_theta_min 2.42
_exptl_absorpt_coefficient_mu 12.813
_exptl_absorpt_correction_T_max 0.7457
_exptl_absorpt_correction_T_min 0.4722
_exptl_absorpt_correction_type multi-scan
_exptl_absorpt_process_details Bruker
_exptl_crystal_colour 'reddish brown'
_exptl_crystal_density_diffrn 3.5856
_exptl_crystal_description transparent
_exptl_crystal_F_000 984
_exptl_crystal_size_max 0.056
_exptl_crystal_size_mid 0.044
_exptl_crystal_size_min 0.028
_refine_diff_density_max 2.38
_refine_diff_density_min -3.30
_refine_ls_extinction_method none
_refine_ls_goodness_of_fit_gt 3.39
_refine_ls_goodness_of_fit_ref 3.09
_refine_ls_number_constraints 0
_refine_ls_number_parameters 122
_refine_ls_number_reflns 2444
_refine_ls_number_restraints 0
_refine_ls_R_factor_all 0.0778
_refine_ls_R_factor_gt 0.0638
_refine_ls_shift/su_max 0.0469
_refine_ls_shift/su_mean 0.0119
_refine_ls_structure_factor_coef F
_refine_ls_weighting_details w=1/(\s^2^(F)+0.0004F^2^)
_refine_ls_weighting_scheme sigma
_refine_ls_wR_factor_gt 0.0993
_refine_ls_wR_factor_ref 0.1011
_reflns_number_gt 1974
_reflns_number_total 2444
_reflns_threshold_expression I>3\s(I)
_cod_data_source_file d4dt02768j4.cif
_cod_data_source_block Rb2Mn2P2O7F4
_cod_depositor_comments
;
The following automatic conversions were performed:

data item '_diffrn_radiation_probe' value 'X-ray' was changed to
'x-ray' in accordance with the
/home/data/users/saulius/crontab/automatic-downloads/rss-feeds/RSC/lib/dictionaries/cif_core.dic
dictionary named 'cif_core.dic' version 2.4.2 last updated on
2011-04-26.

Automatic conversion script
Id: cif_fix_values 8170 2020-07-09 18:12:32Z antanas 
;
_cod_original_sg_symbol_Hall '-P 2yabc'
_cod_database_code 7717882

loop_
_space_group_symop_id
_space_group_symop_operation_xyz
1 x,y,z
2 -x+1/2,y+1/2,-z+1/2
3 -x,-y,-z
4 x+1/2,-y+1/2,z+1/2

loop_
_atom_site_label
_atom_site_type_symbol
_atom_site_fract_x
_atom_site_fract_y
_atom_site_fract_z
_atom_site_adp_type
_atom_site_U_iso_or_equiv
_atom_site_site_symmetry_multiplicity
_atom_site_occupancy
_atom_site_calc_flag
_atom_site_refinement_flags
_atom_site_disorder_assembly
_atom_site_disorder_group
Rb1 Rb 0.51672(18) 0.11801(11) 0.12658(7) Uani 0.0286(4) 4 1 d . . .
Rb2 Rb 1.02735(19) 0.39968(13) 0.11982(8) Uani 0.0354(4) 4 1 d . . .
Mn1 Mn 1 0 0 Uani 0.0030(5) 2 1 d . . .
Mn2 Mn 0.5 -0.5 0 Uani 0.0026(5) 2 1 d . . .
Mn3 Mn 0.76007(19) -0.25852(12) 0.14153(7) Uiso 0.0023(3) 4 1 d . . .
P1 P 0.9270(3) -0.0323(2) 0.28993(13) Uani 0.0034(5) 4 1 d . . .
P2 P 1.2625(3) -0.2467(2) 0.08424(13) Uiso 0.0035(4) 4 1 d . . .
F1 F 0.7739(8) -0.1051(5) 0.0731(3) Uiso 0.0120(11) 4 1 d . . .
F2 F 0.7334(8) -0.3898(5) 0.0291(3) Uani 0.0083(14) 4 1 d . . .
F3 F 1.0406(9) 0.1223(5) 0.0866(3) Uani 0.0147(16) 4 1 d . . .
F4 F 1.1178(9) 0.0130(6) 0.2345(4) Uani 0.0210(18) 4 1 d . . .
O1 O 0.4696(10) -0.5633(6) 0.1266(3) Uani 0.0086(17) 4 1 d . . .
O2 O 1.0636(9) -0.2909(6) 0.1313(4) Uiso 0.0064(12) 4 1 d . . .
O3 O 0.7405(9) -0.4181(6) 0.2074(4) Uani 0.0062(16) 4 1 d . . .
O4 O 0.4575(9) -0.2371(6) 0.1450(4) Uiso 0.0070(12) 4 1 d . . .
O5 O 0.8151(10) -0.1537(6) 0.2528(4) Uani 0.0112(18) 4 1 d . . .
O6 O 0.3050(10) -0.3489(6) 0.0150(4) Uiso 0.0096(12) 4 1 d . . .
O7 O 1.2331(10) -0.1064(6) 0.0442(4) Uiso 0.0080(12) 4 1 d . . .

loop_
_atom_site_aniso_label
_atom_site_aniso_type_symbol
_atom_site_aniso_U_11
_atom_site_aniso_U_22
_atom_site_aniso_U_33
_atom_site_aniso_U_12
_atom_site_aniso_U_13
_atom_site_aniso_U_23
Rb1 Rb 0.0256(6) 0.0252(6) 0.0348(7) 0.0034(4) -0.0037(5) -0.0075(4)
Rb2 Rb 0.0266(6) 0.0327(7) 0.0471(8) 0.0004(5) 0.0065(6) -0.0057(5)
Mn1 Mn 0.0028(8) 0.0020(8) 0.0042(8) 0.0014(6) -0.0002(6) 0.0012(6)
Mn2 Mn 0.0009(8) 0.0035(8) 0.0032(8) 0.0002(6) -0.0002(6) -0.0021(6)
P1 P 0.0030(10) 0.0037(9) 0.0035(10) 0.0006(7) -0.0002(8) -0.0018(7)
F2 F 0.005(2) 0.014(3) 0.007(2) -0.0038(19) 0.0014(19) -0.0027(19)
F3 F 0.021(3) 0.011(2) 0.012(3) 0.001(2) -0.006(2) -0.004(2)
F4 F 0.015(3) 0.027(3) 0.021(3) -0.002(2) 0.005(2) 0.005(2)
O1 O 0.012(3) 0.009(3) 0.004(3) 0.000(2) -0.003(2) 0.000(2)
O3 O 0.004(3) 0.005(3) 0.010(3) -0.002(2) 0.000(2) 0.001(2)
O5 O 0.015(3) 0.008(3) 0.011(3) -0.002(2) -0.001(3) -0.007(2)

loop_
_atom_type_symbol
_atom_type_scat_dispersion_real
_atom_type_scat_dispersion_imag
_atom_type_scat_source
F 0.0171 0.0103 'International Tables Vol C tables 4.2.6.8 and 6.1.1.1'
Mn 0.3368 0.7283 'International Tables Vol C tables 4.2.6.8 and 6.1.1.1'
O 0.0106 0.0060 'International Tables Vol C tables 4.2.6.8 and 6.1.1.1'
P 0.1023 0.0942 'International Tables Vol C tables 4.2.6.8 and 6.1.1.1'
Rb -0.9393 2.9676 'International Tables Vol C tables 4.2.6.8 and 6.1.1.1'

loop_
_exptl_crystal_face_index_h
_exptl_crystal_face_index_k
_exptl_crystal_face_index_l
_exptl_crystal_face_perp_dist
? ? ? ?

loop_
_geom_angle_atom_site_label_1
_geom_angle_atom_site_label_2
_geom_angle_atom_site_label_3
_geom_angle_site_symmetry_1
_geom_angle_site_symmetry_2
_geom_angle_site_symmetry_3
_geom_angle
_geom_angle_publ_flag
Rb1 Rb1 Rb2 3_655 . 1_455 107.36(3) ?
Rb1 Rb1 Rb2 3_655 . . 108.67(3) ?
Rb1 Rb1 Rb2 3_655 . 2_645 122.09(3) ?
Rb1 Rb1 Mn1 3_655 . 1_455 52.160(19) ?
Rb1 Rb1 Mn1 3_655 . . 53.60(2) ?
Rb1 Rb1 Mn3 3_655 . . 66.39(3) ?
Rb1 Rb1 P1 3_655 . 2_655 140.93(5) ?
Rb1 Rb1 F1 3_655 . . 50.87(10) ?
Rb1 Rb1 F3 3_655 . 1_455 78.57(10) ?
Rb2 Rb1 Rb2 1_455 . . 96.13(3) ?
Rb2 Rb1 Rb2 1_455 . 2_645 106.04(3) ?
Rb2 Rb1 Mn1 1_455 . 1_455 66.21(2) ?
Rb2 Rb1 Mn1 1_455 . . 140.78(4) ?
Rb2 Rb1 Mn3 1_455 . . 154.49(4) ?
Rb2 Rb1 P1 1_455 . 2_655 56.18(4) ?
Rb2 Rb1 F1 1_455 . . 158.07(11) ?
Rb2 Rb1 F3 1_455 . 1_455 42.73(10) ?
Rb2 Rb1 Rb2 . . 2_645 113.13(3) ?
Rb2 Rb1 Mn1 . . 1_455 141.70(3) ?
Rb2 Rb1 Mn1 . . . 65.81(2) ?
Rb2 Rb1 Mn3 . . . 109.34(3) ?
Rb2 Rb1 P1 . . 2_655 48.23(4) ?
Rb2 Rb1 F1 . . . 94.30(11) ?
Rb2 Rb1 F3 . . 1_455 135.96(10) ?
Rb2 Rb1 Mn1 2_645 . 1_455 104.56(3) ?
Rb2 Rb1 Mn1 2_645 . . 113.03(3) ?
Rb2 Rb1 Mn3 2_645 . . 63.09(3) ?
Rb2 Rb1 P1 2_645 . 2_655 96.98(4) ?
Rb2 Rb1 F1 2_645 . . 87.34(10) ?
Rb2 Rb1 F3 2_645 . 1_455 96.52(10) ?
Mn1 Rb1 Mn1 1_455 . . 105.76(3) ?
Mn1 Rb1 Mn3 1_455 . . 93.20(3) ?
Mn1 Rb1 P1 1_455 . 2_655 122.02(4) ?
Mn1 Rb1 F1 1_455 . . 93.94(10) ?
Mn1 Rb1 F3 1_455 . 1_455 27.14(10) ?
Mn1 Rb1 Mn3 . . . 56.98(2) ?
Mn1 Rb1 P1 . . 2_655 113.93(4) ?
Mn1 Rb1 F1 . . . 32.95(10) ?
Mn1 Rb1 F3 . . 1_455 131.73(11) ?
Mn3 Rb1 P1 . . 2_655 143.78(5) ?
Mn3 Rb1 F1 . . . 25.21(10) ?
Mn3 Rb1 F3 . . 1_455 113.02(10) ?
P1 Rb1 F1 2_655 . . 140.82(11) ?
P1 Rb1 F3 2_655 . 1_455 98.39(11) ?
F1 Rb1 F3 . . 1_455 119.88(14) ?
Rb1 Rb2 Rb1 . . 1_655 96.13(3) ?
Rb1 Rb2 Rb1 . . 2_655 102.80(3) ?
Rb1 Rb2 Rb2 . . 3_765 106.50(3) ?
Rb1 Rb2 Mn2 . . 1_565 63.79(2) ?
Rb1 Rb2 Mn2 . . 1_665 142.99(4) ?
Rb1 Rb2 Mn3 . . 1_565 104.79(4) ?
Rb1 Rb2 P1 . . 2_655 57.88(4) ?
Rb1 Rb2 P1 . . 2_755 141.92(5) ?
Rb1 Rb2 F2 . . 3_755 114.03(10) ?
Rb1 Rb2 F3 . . . 51.99(11) ?
Rb1 Rb2 O1 . . 1_665 146.12(13) ?
Rb1 Rb2 O3 . . 1_565 85.78(11) ?
Rb1 Rb2 O6 . . 3_655 53.57(12) ?
Rb1 Rb2 Rb1 1_655 . 2_655 110.69(3) ?
Rb1 Rb2 Rb2 1_655 . 3_765 111.79(4) ?
Rb1 Rb2 Mn2 1_655 . 1_565 142.81(4) ?
Rb1 Rb2 Mn2 1_655 . 1_665 66.38(3) ?
Rb1 Rb2 Mn3 1_655 . 1_565 157.78(4) ?
Rb1 Rb2 P1 1_655 . 2_655 140.32(5) ?
Rb1 Rb2 P1 1_655 . 2_755 56.48(4) ?
Rb1 Rb2 F2 1_655 . 3_755 66.37(10) ?
Rb1 Rb2 F3 1_655 . . 46.87(11) ?
Rb1 Rb2 O1 1_655 . 1_665 50.12(13) ?
Rb1 Rb2 O3 1_655 . 1_565 149.59(12) ?
Rb1 Rb2 O6 1_655 . 3_655 113.46(12) ?
Rb1 Rb2 Rb2 2_655 . 3_765 124.41(4) ?
Rb1 Rb2 Mn2 2_655 . 1_565 104.44(3) ?
Rb1 Rb2 Mn2 2_655 . 1_665 113.76(3) ?
Rb1 Rb2 Mn3 2_655 . 1_565 57.72(3) ?
Rb1 Rb2 P1 2_655 . 2_655 56.01(4) ?
Rb1 Rb2 P1 2_655 . 2_755 69.27(4) ?
Rb1 Rb2 F2 2_655 . 3_755 143.17(10) ?
Rb1 Rb2 F3 2_655 . . 128.94(12) ?
Rb1 Rb2 O1 2_655 . 1_665 89.23(12) ?
Rb1 Rb2 O3 2_655 . 1_565 40.18(11) ?
Rb1 Rb2 O6 2_655 . 3_655 131.34(12) ?
Rb2 Rb2 Mn2 3_765 . 1_565 52.97(2) ?
Rb2 Rb2 Mn2 3_765 . 1_665 57.07(2) ?
Rb2 Rb2 Mn3 3_765 . 1_565 69.56(3) ?
Rb2 Rb2 P1 3_765 . 2_655 104.68(5) ?
Rb2 Rb2 P1 3_765 . 2_755 108.25(5) ?
Rb2 Rb2 F2 3_765 . 3_755 45.52(10) ?
Rb2 Rb2 F3 3_765 . . 106.24(11) ?
Rb2 Rb2 O1 3_765 . 1_665 91.57(12) ?
Rb2 Rb2 O3 3_765 . 1_565 96.52(12) ?
Rb2 Rb2 O6 3_765 . 3_655 52.93(12) ?
Mn2 Rb2 Mn2 1_565 . 1_665 110.04(3) ?
Mn2 Rb2 Mn3 1_565 . 1_565 56.78(2) ?
Mn2 Rb2 P1 1_565 . 2_655 56.23(4) ?
Mn2 Rb2 P1 1_565 . 2_755 153.69(5) ?
Mn2 Rb2 F2 1_565 . 3_755 92.41(10) ?
Mn2 Rb2 F3 1_565 . . 100.63(11) ?
Mn2 Rb2 O1 1_565 . 1_665 143.83(13) ?
Mn2 Rb2 O3 1_565 . 1_565 64.27(11) ?
Mn2 Rb2 O6 1_565 . 3_655 29.35(11) ?
Mn2 Rb2 Mn3 1_665 . 1_565 99.50(3) ?
Mn2 Rb2 P1 1_665 . 2_655 151.96(5) ?
Mn2 Rb2 P1 1_665 . 2_755 54.97(4) ?
Mn2 Rb2 F2 1_665 . 3_755 29.69(10) ?
Mn2 Rb2 F3 1_665 . . 97.77(12) ?
Mn2 Rb2 O1 1_665 . 1_665 35.28(12) ?
Mn2 Rb2 O3 1_665 . 1_565 126.16(12) ?
Mn2 Rb2 O6 1_665 . 3_655 101.95(12) ?
Mn3 Rb2 P1 1_565 . 2_655 52.50(4) ?
Mn3 Rb2 P1 1_565 . 2_755 101.52(5) ?
Mn3 Rb2 F2 1_565 . 3_755 110.32(10) ?
Mn3 Rb2 F3 1_565 . . 155.34(12) ?
Mn3 Rb2 O1 1_565 . 1_665 108.36(13) ?
Mn3 Rb2 O3 1_565 . 1_565 29.62(11) ?
Mn3 Rb2 O6 1_565 . 3_655 85.52(12) ?
P1 Rb2 P1 2_655 . 2_755 125.20(6) ?
P1 Rb2 F2 2_655 . 3_755 148.51(11) ?
P1 Rb2 F3 2_655 . . 108.45(12) ?
P1 Rb2 O1 2_655 . 1_665 145.05(13) ?
P1 Rb2 O3 2_655 . 1_565 27.95(11) ?
P1 Rb2 O6 2_655 . 3_655 76.85(12) ?
P1 Rb2 F2 2_755 . 3_755 81.08(10) ?
P1 Rb2 F3 2_755 . . 102.79(12) ?
P1 Rb2 O1 2_755 . 1_665 21.11(12) ?
P1 Rb2 O3 2_755 . 1_565 105.13(12) ?
P1 Rb2 O6 2_755 . 3_655 156.50(13) ?
F2 Rb2 F3 3_755 . . 77.70(15) ?
F2 Rb2 O1 3_755 . 1_665 59.98(15) ?
F2 Rb2 O3 3_755 . 1_565 139.78(15) ?
F2 Rb2 O6 3_755 . 3_655 75.47(15) ?
F3 Rb2 O1 . . 1_665 95.89(17) ?
F3 Rb2 O3 . . 1_565 135.94(16) ?
F3 Rb2 O6 . . 3_655 73.75(16) ?
O1 Rb2 O3 1_665 . 1_565 121.07(17) ?
O1 Rb2 O6 1_665 . 3_655 135.45(17) ?
O3 Rb2 O6 1_565 . 3_655 92.10(16) ?
Rb1 Mn1 Rb1 . . 1_655 105.76(2) ?
Rb1 Mn1 Rb1 . . 3_655 74.24(2) ?
Rb1 Mn1 Rb1 . . 3_755 180.0(5) ?
Rb1 Mn1 F1 . . . 47.16(13) ?
Rb1 Mn1 F1 . . 3_755 132.84(13) ?
Rb1 Mn1 F3 . . . 59.82(17) ?
Rb1 Mn1 F3 . . 3_755 120.18(17) ?
Rb1 Mn1 O7 . . . 124.19(18) ?
Rb1 Mn1 O7 . . 3_755 55.81(18) ?
Rb1 Mn1 Rb1 1_655 . 3_655 180.0(5) ?
Rb1 Mn1 Rb1 1_655 . 3_755 74.24(2) ?
Rb1 Mn1 F1 1_655 . . 113.54(14) ?
Rb1 Mn1 F1 1_655 . 3_755 66.46(14) ?
Rb1 Mn1 F3 1_655 . . 47.59(17) ?
Rb1 Mn1 F3 1_655 . 3_755 132.41(17) ?
Rb1 Mn1 O7 1_655 . . 51.07(17) ?
Rb1 Mn1 O7 1_655 . 3_755 128.93(17) ?
Rb1 Mn1 Rb1 3_655 . 3_755 105.76(2) ?
Rb1 Mn1 F1 3_655 . . 66.46(14) ?
Rb1 Mn1 F1 3_655 . 3_755 113.54(14) ?
Rb1 Mn1 F3 3_655 . . 132.41(17) ?
Rb1 Mn1 F3 3_655 . 3_755 47.59(17) ?
Rb1 Mn1 O7 3_655 . . 128.93(17) ?
Rb1 Mn1 O7 3_655 . 3_755 51.07(17) ?
Rb1 Mn1 F1 3_755 . . 132.84(13) ?
Rb1 Mn1 F1 3_755 . 3_755 47.16(13) ?
Rb1 Mn1 F3 3_755 . . 120.18(17) ?
Rb1 Mn1 F3 3_755 . 3_755 59.82(17) ?
Rb1 Mn1 O7 3_755 . . 55.81(18) ?
Rb1 Mn1 O7 3_755 . 3_755 124.19(18) ?
F1 Mn1 F1 . . 3_755 180.0(5) ?
F1 Mn1 F3 . . . 88.9(2) ?
F1 Mn1 F3 . . 3_755 91.1(2) ?
F1 Mn1 O7 . . . 91.7(2) ?
F1 Mn1 O7 . . 3_755 88.3(2) ?
F1 Mn1 F3 3_755 . . 91.1(2) ?
F1 Mn1 F3 3_755 . 3_755 88.9(2) ?
F1 Mn1 O7 3_755 . . 88.3(2) ?
F1 Mn1 O7 3_755 . 3_755 91.7(2) ?
F3 Mn1 F3 . . 3_755 180.0(5) ?
F3 Mn1 O7 . . . 89.6(2) ?
F3 Mn1 O7 . . 3_755 90.4(2) ?
F3 Mn1 O7 3_755 . . 90.4(2) ?
F3 Mn1 O7 3_755 . 3_755 89.6(2) ?
O7 Mn1 O7 . . 3_755 180.0(5) ?
Rb2 Mn2 Rb2 1_445 . 1_545 110.04(3) ?
Rb2 Mn2 Rb2 1_445 . 3_655 69.96(3) ?
Rb2 Mn2 Rb2 1_445 . 3_755 180.0(5) ?
Rb2 Mn2 F2 1_445 . . 130.52(15) ?
Rb2 Mn2 F2 1_445 . 3_645 49.48(15) ?
Rb2 Mn2 O1 1_445 . . 48.15(16) ?
Rb2 Mn2 O1 1_445 . 3_645 131.85(16) ?
Rb2 Mn2 O6 1_445 . . 68.55(18) ?
Rb2 Mn2 O6 1_445 . 3_645 111.45(18) ?
Rb2 Mn2 Rb2 1_545 . 3_655 180.0(5) ?
Rb2 Mn2 Rb2 1_545 . 3_755 69.96(3) ?
Rb2 Mn2 F2 1_545 . . 52.05(15) ?
Rb2 Mn2 F2 1_545 . 3_645 127.95(15) ?
Rb2 Mn2 O1 1_545 . . 63.15(16) ?
Rb2 Mn2 O1 1_545 . 3_645 116.85(16) ?
Rb2 Mn2 O6 1_545 . . 130.88(18) ?
Rb2 Mn2 O6 1_545 . 3_645 49.12(18) ?
Rb2 Mn2 Rb2 3_655 . 3_755 110.04(3) ?
Rb2 Mn2 F2 3_655 . . 127.95(15) ?
Rb2 Mn2 F2 3_655 . 3_645 52.05(15) ?
Rb2 Mn2 O1 3_655 . . 116.85(16) ?
Rb2 Mn2 O1 3_655 . 3_645 63.15(16) ?
Rb2 Mn2 O6 3_655 . . 49.12(18) ?
Rb2 Mn2 O6 3_655 . 3_645 130.88(18) ?
Rb2 Mn2 F2 3_755 . . 49.48(15) ?
Rb2 Mn2 F2 3_755 . 3_645 130.52(15) ?
Rb2 Mn2 O1 3_755 . . 131.85(16) ?
Rb2 Mn2 O1 3_755 . 3_645 48.15(16) ?
Rb2 Mn2 O6 3_755 . . 111.45(18) ?
Rb2 Mn2 O6 3_755 . 3_645 68.55(18) ?
F2 Mn2 F2 . . 3_645 180.0(5) ?
F2 Mn2 O1 . . . 91.2(2) ?
F2 Mn2 O1 . . 3_645 88.8(2) ?
F2 Mn2 O6 . . . 90.1(2) ?
F2 Mn2 O6 . . 3_645 89.9(2) ?
F2 Mn2 O1 3_645 . . 88.8(2) ?
F2 Mn2 O1 3_645 . 3_645 91.2(2) ?
F2 Mn2 O6 3_645 . . 89.9(2) ?
F2 Mn2 O6 3_645 . 3_645 90.1(2) ?
O1 Mn2 O1 . . 3_645 180.0(5) ?
O1 Mn2 O6 . . . 92.0(2) ?
O1 Mn2 O6 . . 3_645 88.0(2) ?
O1 Mn2 O6 3_645 . . 88.0(2) ?
O1 Mn2 O6 3_645 . 3_645 92.0(2) ?
O6 Mn2 O6 . . 3_645 180.0(5) ?
Rb1 Mn3 Rb2 . . 1_545 170.28(4) ?
Rb1 Mn3 F1 . . . 40.59(16) ?
Rb1 Mn3 O2 . . . 121.08(18) ?
Rb1 Mn3 O3 . . . 140.29(18) ?
Rb1 Mn3 O4 . . . 61.77(18) ?
Rb1 Mn3 O5 . . . 69.16(17) ?
Rb2 Mn3 F1 1_545 . . 129.76(16) ?
Rb2 Mn3 O2 1_545 . . 53.87(17) ?
Rb2 Mn3 O3 1_545 . . 49.28(17) ?
Rb2 Mn3 O4 1_545 . . 122.71(18) ?
Rb2 Mn3 O5 1_545 . . 117.42(17) ?
F1 Mn3 O2 . . . 91.3(2) ?
F1 Mn3 O3 . . . 177.7(2) ?
F1 Mn3 O4 . . . 89.3(2) ?
F1 Mn3 O5 . . . 95.4(2) ?
O2 Mn3 O3 . . . 89.3(2) ?
O2 Mn3 O4 . . . 175.4(3) ?
O2 Mn3 O5 . . . 91.1(2) ?
O3 Mn3 O4 . . . 89.8(2) ?
O3 Mn3 O5 . . . 86.8(2) ?
O4 Mn3 O5 . . . 93.3(3) ?
Rb1 P1 Rb2 2_645 . 2_645 73.89(5) ?
Rb1 P1 Rb2 2_645 . 2_745 67.34(4) ?
Rb1 P1 F4 2_645 . . 114.0(2) ?
Rb1 P1 O1 2_645 . 2_655 57.0(2) ?
Rb1 P1 O3 2_645 . 2_655 136.8(2) ?
Rb1 P1 O5 2_645 . . 55.9(2) ?
Rb2 P1 Rb2 2_645 . 2_745 125.20(7) ?
Rb2 P1 F4 2_645 . . 169.6(2) ?
Rb2 P1 O1 2_645 . 2_655 85.0(2) ?
Rb2 P1 O3 2_645 . 2_655 63.1(2) ?
Rb2 P1 O5 2_645 . . 67.6(3) ?
Rb2 P1 F4 2_745 . . 65.1(2) ?
Rb2 P1 O1 2_745 . 2_655 41.5(2) ?
Rb2 P1 O3 2_745 . 2_655 137.1(2) ?
Rb2 P1 O5 2_745 . . 114.7(3) ?
F4 P1 O1 . . 2_655 104.9(3) ?
F4 P1 O3 . . 2_655 109.2(3) ?
F4 P1 O5 . . . 110.5(3) ?
O1 P1 O3 2_655 . 2_655 113.4(3) ?
O1 P1 O5 2_655 . . 111.9(3) ?
O3 P1 O5 2_655 . . 107.0(3) ?
O2 P2 O4 . . 1_655 109.5(3) ?
O2 P2 O6 . . 1_655 109.2(3) ?
O2 P2 O7 . . . 112.1(3) ?
O4 P2 O6 1_655 . 1_655 110.8(3) ?
O4 P2 O7 1_655 . . 107.0(3) ?
O6 P2 O7 1_655 . . 108.1(3) ?
Rb1 F1 Mn1 . . . 99.90(18) ?
Rb1 F1 Mn3 . . . 114.2(2) ?
Mn1 F1 Mn3 . . . 139.5(3) ?
Rb2 F2 Mn2 3_755 . . 100.83(19) ?
Rb1 F3 Rb2 1_655 . . 90.40(15) ?
Rb1 F3 Mn1 1_655 . . 105.3(2) ?
Rb2 F3 Mn1 . . . 141.1(3) ?
Rb2 O1 Mn2 1_445 . . 96.6(2) ?
Rb2 O1 P1 1_445 . 2_645 117.4(3) ?
Mn2 O1 P1 . . 2_645 138.0(4) ?
Mn3 O2 P2 . . . 143.2(4) ?
Rb2 O3 Mn3 1_545 . . 101.1(2) ?
Rb2 O3 P1 1_545 . 2_645 89.0(2) ?
Mn3 O3 P1 . . 2_645 132.7(4) ?
Mn3 O4 P2 . . 1_455 137.6(4) ?
Mn3 O5 P1 . . . 143.1(4) ?
Rb2 O6 Mn2 3_655 . . 101.5(2) ?
Rb2 O6 P2 3_655 . 1_455 120.6(3) ?
Mn2 O6 P2 . . 1_455 135.9(4) ?
Mn1 O7 P2 . . . 137.1(4) ?

loop_
_geom_bond_atom_site_label_1
_geom_bond_atom_site_label_2
_geom_bond_site_symmetry_1
_geom_bond_site_symmetry_2
_geom_bond_distance
_geom_bond_publ_flag
Rb1 Rb1 . 3_655 4.6898(16) ?
Rb1 Rb2 . 1_455 4.1133(17) ?
Rb1 Rb2 . . 4.2158(17) ?
Rb1 Rb2 . 2_645 4.6272(17) ?
Rb1 Mn1 . 1_455 3.9225(11) ?
Rb1 Mn1 . . 3.8484(12) ?
Rb1 Mn3 . . 4.0157(16) ?
Rb1 P1 . 2_655 3.716(2) ?
Rb1 F1 . . 2.864(5) ?
Rb1 F3 . 1_455 3.002(6) ?
Rb2 Rb2 . 3_765 4.3375(18) ?
Rb2 Mn2 . 1_565 3.8753(12) ?
Rb2 Mn2 . 1_665 3.6862(13) ?
Rb2 Mn3 . 1_565 3.7791(17) ?
Rb2 P1 . 2_655 3.273(2) ?
Rb2 P1 . 2_755 3.703(2) ?
Rb2 F2 . 3_755 2.853(5) ?
Rb2 F3 . . 2.791(5) ?
Rb2 O1 . 1_665 2.764(6) ?
Rb2 O3 . 1_565 2.919(6) ?
Rb2 O6 . 3_655 2.990(6) ?
Mn1 F1 . . 2.125(5) ?
Mn1 F1 . 3_755 2.125(5) ?
Mn1 F3 . . 1.855(5) ?
Mn1 F3 . 3_755 1.855(5) ?
Mn1 O7 . . 1.907(6) ?
Mn1 O7 . 3_755 1.907(6) ?
Mn2 F2 . . 1.859(5) ?
Mn2 F2 . 3_645 1.859(5) ?
Mn2 O1 . . 2.143(6) ?
Mn2 O1 . 3_645 2.143(6) ?
Mn2 O6 . . 1.939(6) ?
Mn2 O6 . 3_645 1.939(6) ?
Mn3 F1 . . 1.876(5) ?
Mn3 O2 . . 1.920(6) ?
Mn3 O3 . . 1.903(6) ?
Mn3 O4 . . 1.889(6) ?
Mn3 O5 . . 2.087(6) ?
P1 F4 . . 1.565(6) ?
P1 O1 . 2_655 1.502(6) ?
P1 O3 . 2_655 1.534(6) ?
P1 O5 . . 1.499(6) ?
P2 O2 . . 1.528(6) ?
P2 O4 . 1_655 1.535(6) ?
P2 O6 . 1_655 1.531(6) ?
P2 O7 . . 1.536(6) ?

loop_
_geom_hbond_atom_site_label_D
_geom_hbond_atom_site_label_H
_geom_hbond_atom_site_label_A
_geom_hbond_site_symmetry_D
_geom_hbond_site_symmetry_H
_geom_hbond_site_symmetry_A
_geom_hbond_distance_DH
_geom_hbond_distance_HA
_geom_hbond_distance_DA
_geom_hbond_angle_DHA
_geom_hbond_publ_flag
? ? ? ? ? ? ? ? ? ? ?

loop_
_geom_torsion_atom_site_label_1
_geom_torsion_atom_site_label_2
_geom_torsion_atom_site_label_3
_geom_torsion_atom_site_label_4
_geom_torsion_site_symmetry_1
_geom_torsion_site_symmetry_2
_geom_torsion_site_symmetry_3
_geom_torsion_site_symmetry_4
_geom_torsion
_geom_torsion_publ_flag
? ? ? ? ? ? ? ? ? ?

loop_
_restr_angle_atom_site_label_1
_restr_angle_site_symmetry_1
_restr_angle_atom_site_label_2
_restr_angle_site_symmetry_2
_restr_angle_atom_site_label_3
_restr_angle_site_symmetry_3
_restr_angle_target
_restr_angle_target_weight_param
? ? ? ? ? ? ? ?

loop_
_restr_distance_atom_site_label_1
_restr_distance_site_symmetry_1
_restr_distance_atom_site_label_2
_restr_distance_site_symmetry_2
_restr_distance_target
_restr_distance_target_weight_param
? ? ? ? ? ?

loop_
_restr_equal_angle_atom_site_label_1
_restr_equal_angle_site_symmetry_1
_restr_equal_angle_atom_site_label_2
_restr_equal_angle_site_symmetry_2
_restr_equal_angle_atom_site_label_3
_restr_equal_angle_site_symmetry_3
_restr_equal_angle_class_class_id
_restr_equal_angle_class_target_weight_param
? ? ? ? ? ? ? ?

loop_
_restr_equal_distance_atom_site_label_1
_restr_equal_distance_site_symmetry_1
_restr_equal_distance_atom_site_label_2
_restr_equal_distance_site_symmetry_2
_restr_equal_distance_class_class_id
_restr_equal_distance_class_target_weight_param
? ? ? ? ? ?

loop_
_restr_equal_torsion_atom_site_label_1
_restr_equal_torsion_site_symmetry_1
_restr_equal_torsion_atom_site_label_2
_restr_equal_torsion_site_symmetry_2
_restr_equal_torsion_atom_site_label_3
_restr_equal_torsion_site_symmetry_3
_restr_equal_torsion_atom_site_label_4
_restr_equal_torsion_site_symmetry_4
_restr_equal_torsion_class_class_id
_restr_equal_torsion_class_target_weight_param
? ? ? ? ? ? ? ? ? ?

loop_
_restr_torsion_atom_site_label_1
_restr_torsion_site_symmetry_1
_restr_torsion_atom_site_label_2
_restr_torsion_site_symmetry_2
_restr_torsion_atom_site_label_3
_restr_torsion_site_symmetry_3
_restr_torsion_atom_site_label_4
_restr_torsion_site_symmetry_4
_restr_torsion_angle_target
_restr_torsion_weight_param
? ? ? ? ? ? ? ? ? ?

loop_
_twin_individual_id
_twin_individual_mass_fraction_refined
_twin_individual_twin_matrix_11
_twin_individual_twin_matrix_12
_twin_individual_twin_matrix_13
_twin_individual_twin_matrix_21
_twin_individual_twin_matrix_22
_twin_individual_twin_matrix_23
_twin_individual_twin_matrix_31
_twin_individual_twin_matrix_32
_twin_individual_twin_matrix_33
? ? ? ? ? ? ? ? ? ? ?

loop_
_jana_atom_site_adp_c_label
_jana_atom_site_adp_c_type_symbol
_jana_atom_site_adp_c_111
_jana_atom_site_adp_c_112
_jana_atom_site_adp_c_113
_jana_atom_site_adp_c_122
_jana_atom_site_adp_c_123
_jana_atom_site_adp_c_133
_jana_atom_site_adp_c_222
_jana_atom_site_adp_c_223
_jana_atom_site_adp_c_233
_jana_atom_site_adp_c_333
? ? ? ? ? ? ? ? ? ? ? ?

loop_
_jana_atom_site_adp_d_label
_jana_atom_site_adp_d_type_symbol
_jana_atom_site_adp_d_1111
_jana_atom_site_adp_d_1112
_jana_atom_site_adp_d_1113
_jana_atom_site_adp_d_1122
_jana_atom_site_adp_d_1123
_jana_atom_site_adp_d_1133
_jana_atom_site_adp_d_1222
_jana_atom_site_adp_d_1223
_jana_atom_site_adp_d_1233
_jana_atom_site_adp_d_1333
_jana_atom_site_adp_d_2222
_jana_atom_site_adp_d_2223
_jana_atom_site_adp_d_2233
_jana_atom_site_adp_d_2333
_jana_atom_site_adp_d_3333
? ? ? ? ? ? ? ? ? ? ? ? ? ? ? ? ?

loop_
_jana_atom_site_adp_e_label
_jana_atom_site_adp_e_type_symbol
_jana_atom_site_adp_e_11111
_jana_atom_site_adp_e_11112
_jana_atom_site_adp_e_11113
_jana_atom_site_adp_e_11122
_jana_atom_site_adp_e_11123
_jana_atom_site_adp_e_11133
_jana_atom_site_adp_e_11222
_jana_atom_site_adp_e_11223
_jana_atom_site_adp_e_11233
_jana_atom_site_adp_e_11333
_jana_atom_site_adp_e_12222
_jana_atom_site_adp_e_12223
_jana_atom_site_adp_e_12233
_jana_atom_site_adp_e_12333
_jana_atom_site_adp_e_13333
_jana_atom_site_adp_e_22222
_jana_atom_site_adp_e_22223
_jana_atom_site_adp_e_22233
_jana_atom_site_adp_e_22333
_jana_atom_site_adp_e_23333
_jana_atom_site_adp_e_33333
? ? ? ? ? ? ? ? ? ? ? ? ? ? ? ? ? ? ? ? ? ? ?

loop_
_jana_atom_site_adp_f_label
_jana_atom_site_adp_f_type_symbol
_jana_atom_site_adp_f_111111
_jana_atom_site_adp_f_111112
_jana_atom_site_adp_f_111113
_jana_atom_site_adp_f_111122
_jana_atom_site_adp_f_111123
_jana_atom_site_adp_f_111133
_jana_atom_site_adp_f_111222
_jana_atom_site_adp_f_111223
_jana_atom_site_adp_f_111233
_jana_atom_site_adp_f_111333
_jana_atom_site_adp_f_112222
_jana_atom_site_adp_f_112223
_jana_atom_site_adp_f_112233
_jana_atom_site_adp_f_112333
_jana_atom_site_adp_f_113333
_jana_atom_site_adp_f_122222
_jana_atom_site_adp_f_122223
_jana_atom_site_adp_f_122233
_jana_atom_site_adp_f_122333
_jana_atom_site_adp_f_123333
_jana_atom_site_adp_f_133333
_jana_atom_site_adp_f_222222
_jana_atom_site_adp_f_222223
_jana_atom_site_adp_f_222233
_jana_atom_site_adp_f_222333
_jana_atom_site_adp_f_223333
_jana_atom_site_adp_f_233333
_jana_atom_site_adp_f_333333
? ? ? ? ? ? ? ? ? ? ? ? ? ? ? ? ? ? ? ? ? ? ? ? ? ? ? ? ? ?
